data_7032693
loop_
_publ_author_name
'Ludwig, Gerd'
'R\"uffer, Tobias'
'Hoppe, Andr\'e'
'Walther, Till'
'Lang, Heinrich'
'Ebbinghaus, Stefan G.'
'Steinborn, Dirk'

_publ_section_title
;
 Lithiated sulfoxides: \a-sulfinyl functionalized carbanions.
;
_journal_issue 12
_journal_name_full 'Dalton transactions (Cambridge, England : 2003)'
_journal_page_first 5323
_journal_page_last 5330
_journal_paper_doi 10.1039/c4dt02238f
_journal_volume 44
_journal_year 2015
_chemical_formula_moiety 'C26 H22 O2 S'
_chemical_formula_sum 'C26 H22 O2 S'
_chemical_formula_weight 398.50
_chemical_name_systematic
; 
 ? 
;
_space_group_IT_number 14
_symmetry_cell_setting monoclinic
_symmetry_space_group_name_Hall '-P 2ybc'
_symmetry_space_group_name_H-M 'P 1 21/c 1'
_atom_sites_solution_hydrogens geom
_atom_sites_solution_primary direct
_atom_sites_solution_secondary difmap
_audit_creation_method SHELXL-97
_cell_angle_alpha 90.00
_cell_angle_beta 105.316(3)
_cell_angle_gamma 90.00
_cell_formula_units_Z 4
_cell_length_a 8.6995(3)
_cell_length_b 11.4560(6)
_cell_length_c 20.8029(9)
_cell_measurement_reflns_used 13118
_cell_measurement_temperature 200(2)
_cell_measurement_theta_max 29.04
_cell_measurement_theta_min 2.70
_cell_volume 1999.61(16)
_computing_structure_refinement 'SHELXL-97 (Sheldrick, 1997)'
_computing_structure_solution 'SHELXS-97 (Sheldrick, 1990)'
_diffrn_ambient_temperature 200(2)
_diffrn_measured_fraction_theta_full 0.999
_diffrn_measured_fraction_theta_max 0.999
_diffrn_measurement_device_type 'STOE IPDS 2T'
_diffrn_measurement_method 'area detector'
_diffrn_radiation_monochromator graphite
_diffrn_radiation_source 'fine-focus sealed tube'
_diffrn_radiation_type MoK\a
_diffrn_radiation_wavelength 0.71073
_diffrn_reflns_av_R_equivalents 0.0309
_diffrn_reflns_av_sigmaI/netI 0.0291
_diffrn_reflns_limit_h_max 10
_diffrn_reflns_limit_h_min -10
_diffrn_reflns_limit_k_max 14
_diffrn_reflns_limit_k_min -14
_diffrn_reflns_limit_l_max 24
_diffrn_reflns_limit_l_min -25
_diffrn_reflns_number 20417
_diffrn_reflns_theta_full 25.99
_diffrn_reflns_theta_max 25.99
_diffrn_reflns_theta_min 2.70
_exptl_absorpt_coefficient_mu 0.182
_exptl_absorpt_correction_T_max 1.00000
_exptl_absorpt_correction_T_min 0.87221
_exptl_absorpt_correction_type multi-scan
_exptl_absorpt_process_details
'Spek, A.L. (2003). J. Appl. Cryst. 36, 7-13. Spek, A.L. (2009). Acta Cryst. D65, 148-155.'
_exptl_crystal_colour colourless
_exptl_crystal_density_diffrn 1.324
_exptl_crystal_density_method 'not measured'
_exptl_crystal_description block
_exptl_crystal_F_000 840
_exptl_crystal_size_max 0.281
_exptl_crystal_size_mid 0.258
_exptl_crystal_size_min 0.160
_refine_diff_density_max 0.219
_refine_diff_density_min -0.236
_refine_diff_density_rms 0.031
_refine_ls_extinction_method none
_refine_ls_goodness_of_fit_ref 0.926
_refine_ls_hydrogen_treatment mixed
_refine_ls_matrix_type full
_refine_ls_number_parameters 265
_refine_ls_number_reflns 3922
_refine_ls_number_restraints 0
_refine_ls_restrained_S_all 0.926
_refine_ls_R_factor_all 0.0428
_refine_ls_R_factor_gt 0.0295
_refine_ls_shift/su_max 0.000
_refine_ls_shift/su_mean 0.000
_refine_ls_structure_factor_coef Fsqd
_refine_ls_weighting_details 'calc w=1/[\s^2^(Fo^2^)+(0.0481P)^2^+0.0000P] where P=(Fo^2^+2Fc^2^)/3'
_refine_ls_weighting_scheme calc
_refine_ls_wR_factor_gt 0.0709
_refine_ls_wR_factor_ref 0.0740
_reflns_number_gt 3053
_reflns_number_total 3922
_reflns_threshold_expression >2sigma(I)
_cod_data_source_file c4dt02238f2.cif
_cod_data_source_block c:\i2t0644
_cod_depositor_comments 'Adding full bibliography for 7032687--7032693.cif.'
_cod_original_cell_volume 1999.61(15)
_cod_original_sg_symbol_H-M P21/c
_cod_database_code 7032693

loop_
_symmetry_equiv_pos_as_xyz
'x, y, z'
'-x, y+1/2, -z+1/2'
'-x, -y, -z'
'x, -y-1/2, z-1/2'

loop_
_atom_site_label
_atom_site_type_symbol
_atom_site_fract_x
_atom_site_fract_y
_atom_site_fract_z
_atom_site_U_iso_or_equiv
_atom_site_adp_type
_atom_site_occupancy
_atom_site_symmetry_multiplicity
_atom_site_calc_flag
_atom_site_refinement_flags
S S 0.00521(4) -0.46126(3) -0.221224(17) 0.03386(10) Uani 1 1 d .
O1 O -0.25024(12) -0.51417(8) -0.35633(5) 0.0355(2) Uani 1 1 d .
H22 H -0.200(2) -0.5544(15) -0.3215(9) 0.053 Uiso 1 1 d .
O2 O -0.05742(13) -0.58340(8) -0.23770(5) 0.0445(3) Uani 1 1 d .
C14 C -0.17432(15) -0.40216(10) -0.34793(6) 0.0288(3) Uani 1 1 d .
C21 C -0.01556(15) -0.40746(11) -0.36741(6) 0.0307(3) Uani 1 1 d .
C7 C -0.30275(17) -0.24328(12) -0.21339(7) 0.0374(3) Uani 1 1 d .
H6 H -0.2223 -0.1854 -0.2084 0.045 Uiso 1 1 calc R
C1 C -0.14661(15) -0.36040(10) -0.27435(6) 0.0280(3) Uani 1 1 d .
H1 H -0.0946 -0.2820 -0.2716 0.034 Uiso 1 1 calc R
C2 C -0.29237(15) -0.34462(11) -0.24893(6) 0.0303(3) Uani 1 1 d .
C16 C -0.36977(16) -0.36431(13) -0.45822(7) 0.0376(3) Uani 1 1 d .
H12 H -0.3553 -0.4434 -0.4690 0.045 Uiso 1 1 calc R
C15 C -0.28754(15) -0.32032(11) -0.39633(6) 0.0294(3) Uani 1 1 d .
C22 C 0.08828(17) -0.31293(12) -0.35761(7) 0.0383(3) Uani 1 1 d .
H17 H 0.0629 -0.2437 -0.3375 0.046 Uiso 1 1 calc R
C20 C -0.30776(18) -0.20366(11) -0.38249(7) 0.0376(3) Uani 1 1 d .
H16 H -0.2502 -0.1715 -0.3410 0.045 Uiso 1 1 calc R
C3 C -0.41125(18) -0.42787(13) -0.25545(7) 0.0421(3) Uani 1 1 d .
H2 H -0.4062 -0.4980 -0.2791 0.051 Uiso 1 1 calc R
C26 C 0.02338(19) -0.50624(13) -0.39771(8) 0.0441(4) Uani 1 1 d .
H21 H -0.0467 -0.5713 -0.4050 0.053 Uiso 1 1 calc R
C25 C 0.1624(2) -0.51197(15) -0.41758(9) 0.0512(4) Uani 1 1 d .
H20 H 0.1868 -0.5805 -0.4386 0.061 Uiso 1 1 calc R
C6 C -0.4281(2) -0.22553(15) -0.18528(8) 0.0498(4) Uani 1 1 d .
H5 H -0.4331 -0.1561 -0.1609 0.060 Uiso 1 1 calc R
C24 C 0.26532(19) -0.41920(15) -0.40709(8) 0.0476(4) Uani 1 1 d .
H19 H 0.3616 -0.4236 -0.4204 0.057 Uiso 1 1 calc R
C19 C -0.4117(2) -0.13358(14) -0.42888(8) 0.0484(4) Uani 1 1 d .
H15 H -0.4256 -0.0541 -0.4187 0.058 Uiso 1 1 calc R
C18 C -0.49446(19) -0.17890(15) -0.48947(8) 0.0514(4) Uani 1 1 d .
H14 H -0.5664 -0.1311 -0.5209 0.062 Uiso 1 1 calc R
C17 C -0.47258(18) -0.29369(15) -0.50431(7) 0.0474(4) Uani 1 1 d .
H13 H -0.5282 -0.3247 -0.5464 0.057 Uiso 1 1 calc R
C4 C -0.53740(19) -0.40916(17) -0.22755(8) 0.0541(4) Uani 1 1 d .
H3 H -0.6189 -0.4663 -0.2326 0.065 Uiso 1 1 calc R
C23 C 0.22865(18) -0.31927(14) -0.37711(8) 0.0451(4) Uani 1 1 d .
H18 H 0.2997 -0.2547 -0.3698 0.054 Uiso 1 1 calc R
C5 C -0.5453(2) -0.30862(17) -0.19267(8) 0.0559(4) Uani 1 1 d .
H4 H -0.6320 -0.2965 -0.1736 0.067 Uiso 1 1 calc R
C9 C -0.14060(17) -0.48140(12) -0.11891(7) 0.0378(3) Uani 1 1 d .
H7 H -0.1986 -0.5449 -0.1430 0.045 Uiso 1 1 calc R
C13 C 0.06466(18) -0.33517(13) -0.10611(7) 0.0407(3) Uani 1 1 d .
H11 H 0.1454 -0.2982 -0.1219 0.049 Uiso 1 1 calc R
C11 C -0.0835(2) -0.35385(14) -0.02438(7) 0.0478(4) Uani 1 1 d .
H9 H -0.1055 -0.3282 0.0157 0.057 Uiso 1 1 calc R
C10 C -0.16984(19) -0.44410(13) -0.05995(7) 0.0449(4) Uani 1 1 d .
H8 H -0.2502 -0.4812 -0.0440 0.054 Uiso 1 1 calc R
C12 C 0.0351(2) -0.30016(13) -0.04649(7) 0.0483(4) Uani 1 1 d .
H10 H 0.0965 -0.2393 -0.0210 0.058 Uiso 1 1 calc R
C8 C -0.02534(16) -0.42459(11) -0.14210(6) 0.0329(3) Uani 1 1 d .

loop_
_atom_site_aniso_label
_atom_site_aniso_U_11
_atom_site_aniso_U_22
_atom_site_aniso_U_33
_atom_site_aniso_U_23
_atom_site_aniso_U_13
_atom_site_aniso_U_12
S 0.03478(18) 0.03740(18) 0.03015(17) 0.00501(14) 0.00990(13) 0.00843(14)
O1 0.0426(6) 0.0267(5) 0.0366(5) -0.0025(4) 0.0094(4) -0.0063(4)
O2 0.0655(7) 0.0300(5) 0.0384(6) 0.0044(4) 0.0145(5) 0.0111(5)
C14 0.0324(7) 0.0257(6) 0.0286(6) -0.0015(5) 0.0086(5) -0.0022(5)
C21 0.0338(7) 0.0318(6) 0.0276(6) 0.0036(5) 0.0103(5) 0.0044(5)
C7 0.0412(8) 0.0365(7) 0.0360(7) 0.0041(6) 0.0130(6) 0.0078(6)
C1 0.0309(6) 0.0256(6) 0.0273(6) 0.0021(5) 0.0071(5) 0.0009(5)
C2 0.0291(6) 0.0355(7) 0.0264(6) 0.0062(5) 0.0075(5) 0.0063(5)
C16 0.0355(7) 0.0455(7) 0.0324(7) -0.0020(6) 0.0100(6) -0.0048(6)
C15 0.0275(6) 0.0330(6) 0.0289(6) 0.0027(5) 0.0096(5) -0.0018(5)
C22 0.0409(8) 0.0372(7) 0.0407(7) -0.0011(6) 0.0177(6) 0.0002(6)
C20 0.0439(8) 0.0343(7) 0.0336(7) 0.0036(6) 0.0084(6) 0.0025(6)
C3 0.0384(8) 0.0523(9) 0.0365(7) -0.0047(6) 0.0113(6) -0.0051(6)
C26 0.0498(9) 0.0378(8) 0.0500(9) -0.0056(6) 0.0223(7) 0.0023(6)
C25 0.0544(10) 0.0521(9) 0.0554(10) -0.0044(7) 0.0290(8) 0.0129(7)
C6 0.0552(10) 0.0550(9) 0.0439(8) -0.0004(7) 0.0211(7) 0.0180(8)
C24 0.0393(8) 0.0658(10) 0.0440(8) 0.0088(7) 0.0218(7) 0.0129(7)
C19 0.0542(10) 0.0408(8) 0.0509(9) 0.0144(7) 0.0149(8) 0.0099(7)
C18 0.0410(9) 0.0651(10) 0.0447(9) 0.0249(8) 0.0053(7) 0.0061(7)
C17 0.0407(8) 0.0688(10) 0.0299(7) 0.0078(7) 0.0042(6) -0.0077(7)
C4 0.0343(8) 0.0819(12) 0.0481(9) -0.0042(8) 0.0145(7) -0.0122(8)
C23 0.0380(8) 0.0523(9) 0.0483(9) 0.0045(7) 0.0171(7) -0.0036(7)
C5 0.0385(9) 0.0861(12) 0.0489(9) -0.0010(9) 0.0219(7) 0.0104(9)
C9 0.0412(8) 0.0381(7) 0.0338(7) 0.0081(6) 0.0092(6) 0.0052(6)
C13 0.0375(8) 0.0461(8) 0.0351(7) 0.0052(6) 0.0035(6) -0.0004(6)
C11 0.0609(10) 0.0522(9) 0.0314(7) 0.0057(7) 0.0139(7) 0.0176(8)
C10 0.0487(9) 0.0518(9) 0.0378(8) 0.0116(7) 0.0178(7) 0.0103(7)
C12 0.0583(10) 0.0455(8) 0.0337(7) -0.0014(6) -0.0011(7) 0.0035(7)
C8 0.0328(7) 0.0375(7) 0.0270(6) 0.0061(5) 0.0053(5) 0.0080(5)

loop_
_atom_type_symbol
_atom_type_description
_atom_type_scat_dispersion_real
_atom_type_scat_dispersion_imag
_atom_type_scat_source
C C 0.0033 0.0016 'International Tables Vol C Tables 4.2.6.8 and 6.1.1.4'
H H 0.0000 0.0000 'International Tables Vol C Tables 4.2.6.8 and 6.1.1.4'
O O 0.0106 0.0060 'International Tables Vol C Tables 4.2.6.8 and 6.1.1.4'
S S 0.1246 0.1234 'International Tables Vol C Tables 4.2.6.8 and 6.1.1.4'

loop_
_geom_angle_atom_site_label_1
_geom_angle_atom_site_label_2
_geom_angle_atom_site_label_3
_geom_angle
O2 S C8 107.16(6)
O2 S C1 106.34(6)
C8 S C1 98.33(6)
C14 O1 H22 105.0(11)
O1 C14 C15 105.83(10)
O1 C14 C21 110.44(10)
C15 C14 C21 108.51(10)
O1 C14 C1 109.94(10)
C15 C14 C1 111.32(10)
C21 C14 C1 110.69(10)
C26 C21 C22 118.50(13)
C26 C21 C14 119.86(12)
C22 C21 C14 121.59(11)
C6 C7 C2 121.11(14)
C6 C7 H6 119.4
C2 C7 H6 119.4
C2 C1 C14 117.02(10)
C2 C1 S 113.14(8)
C14 C1 S 106.91(8)
C2 C1 H1 106.4
C14 C1 H1 106.4
S C1 H1 106.4
C3 C2 C7 118.31(13)
C3 C2 C1 123.88(12)
C7 C2 C1 117.69(12)
C17 C16 C15 120.58(14)
C17 C16 H12 119.7
C15 C16 H12 119.7
C20 C15 C16 118.57(12)
C20 C15 C14 123.27(11)
C16 C15 C14 118.12(12)
C23 C22 C21 120.31(13)
C23 C22 H17 119.8
C21 C22 H17 119.8
C15 C20 C19 120.46(13)
C15 C20 H16 119.8
C19 C20 H16 119.8
C2 C3 C4 120.31(14)
C2 C3 H2 119.8
C4 C3 H2 119.8
C25 C26 C21 121.09(15)
C25 C26 H21 119.5
C21 C26 H21 119.5
C24 C25 C26 120.23(15)
C24 C25 H20 119.9
C26 C25 H20 119.9
C5 C6 C7 119.75(15)
C5 C6 H5 120.1
C7 C6 H5 120.1
C25 C24 C23 119.74(14)
C25 C24 H19 120.1
C23 C24 H19 120.1
C18 C19 C20 120.30(15)
C18 C19 H15 119.8
C20 C19 H15 119.8
C17 C18 C19 119.72(14)
C17 C18 H14 120.1
C19 C18 H14 120.1
C18 C17 C16 120.34(14)
C18 C17 H13 119.8
C16 C17 H13 119.8
C5 C4 C3 120.44(16)
C5 C4 H3 119.8
C3 C4 H3 119.8
C24 C23 C22 120.13(14)
C24 C23 H18 119.9
C22 C23 H18 119.9
C4 C5 C6 120.08(15)
C4 C5 H4 120.0
C6 C5 H4 120.0
C10 C9 C8 118.89(14)
C10 C9 H7 120.6
C8 C9 H7 120.6
C8 C13 C12 118.99(14)
C8 C13 H11 120.5
C12 C13 H11 120.5
C10 C11 C12 120.43(14)
C10 C11 H9 119.8
C12 C11 H9 119.8
C11 C10 C9 120.47(15)
C11 C10 H8 119.8
C9 C10 H8 119.8
C11 C12 C13 119.96(14)
C11 C12 H10 120.0
C13 C12 H10 120.0
C13 C8 C9 121.19(13)
C13 C8 S 118.20(11)
C9 C8 S 120.57(11)

loop_
_geom_bond_atom_site_label_1
_geom_bond_atom_site_label_2
_geom_bond_distance
S O2 1.5078(10)
S C8 1.7853(14)
S C1 1.8788(12)
O1 C14 1.4326(14)
O1 H22 0.872(18)
C14 C15 1.5294(17)
C14 C21 1.5398(18)
C14 C1 1.5605(17)
C21 C26 1.3803(19)
C21 C22 1.3904(19)
C7 C6 1.381(2)
C7 C2 1.3920(19)
C7 H6 0.9500
C1 C2 1.5082(18)
C1 H1 1.0000
C2 C3 1.3869(19)
C16 C17 1.386(2)
C16 C15 1.3917(18)
C16 H12 0.9500
C15 C20 1.3881(18)
C22 C23 1.387(2)
C22 H17 0.9500
C20 C19 1.3899(19)
C20 H16 0.9500
C3 C4 1.387(2)
C3 H2 0.9500
C26 C25 1.379(2)
C26 H21 0.9500
C25 C24 1.370(2)
C25 H20 0.9500
C6 C5 1.374(2)
C6 H5 0.9500
C24 C23 1.381(2)
C24 H19 0.9500
C19 C18 1.378(2)
C19 H15 0.9500
C18 C17 1.375(2)
C18 H14 0.9500
C17 H13 0.9500
C4 C5 1.373(2)
C4 H3 0.9500
C23 H18 0.9500
C5 H4 0.9500
C9 C10 1.384(2)
C9 C8 1.385(2)
C9 H7 0.9500
C13 C8 1.383(2)
C13 C12 1.391(2)
C13 H11 0.9500
C11 C10 1.374(2)
C11 C12 1.380(2)
C11 H9 0.9500
C10 H8 0.9500
C12 H10 0.9500

loop_
_geom_hbond_atom_site_label_D
_geom_hbond_atom_site_label_H
_geom_hbond_atom_site_label_A
_geom_hbond_distance_DH
_geom_hbond_distance_HA
_geom_hbond_distance_DA
_geom_hbond_angle_DHA
O1 H22 O2 0.872(18) 1.883(19) 2.7104(14) 157.7(16)

loop_
_geom_torsion_atom_site_label_1
_geom_torsion_atom_site_label_2
_geom_torsion_atom_site_label_3
_geom_torsion_atom_site_label_4
_geom_torsion
O1 C14 C21 C26 8.84(16)
C15 C14 C21 C26 -106.75(14)
C1 C14 C21 C26 130.83(13)
O1 C14 C21 C22 -173.70(12)
C15 C14 C21 C22 70.72(15)
C1 C14 C21 C22 -51.71(15)
O1 C14 C1 C2 -60.84(14)
C15 C14 C1 C2 56.11(14)
C21 C14 C1 C2 176.88(10)
O1 C14 C1 S 67.20(11)
C15 C14 C1 S -175.86(8)
C21 C14 C1 S -55.09(11)
O2 S C1 C2 76.47(10)
C8 S C1 C2 -34.24(10)
O2 S C1 C14 -53.80(9)
C8 S C1 C14 -164.51(9)
C6 C7 C2 C3 -0.1(2)
C6 C7 C2 C1 -176.31(12)
C14 C1 C2 C3 49.71(17)
S C1 C2 C3 -75.25(14)
C14 C1 C2 C7 -134.27(12)
S C1 C2 C7 100.76(12)
C17 C16 C15 C20 -1.6(2)
C17 C16 C15 C14 -179.29(12)
O1 C14 C15 C20 144.94(12)
C21 C14 C15 C20 -96.52(14)
C1 C14 C15 C20 25.52(17)
O1 C14 C15 C16 -37.47(15)
C21 C14 C15 C16 81.07(14)
C1 C14 C15 C16 -156.89(11)
C26 C21 C22 C23 -1.0(2)
C14 C21 C22 C23 -178.45(12)
C16 C15 C20 C19 1.9(2)
C14 C15 C20 C19 179.46(13)
C7 C2 C3 C4 0.6(2)
C1 C2 C3 C4 176.55(13)
C22 C21 C26 C25 0.4(2)
C14 C21 C26 C25 177.93(14)
C21 C26 C25 C24 0.4(2)
C2 C7 C6 C5 -0.4(2)
C26 C25 C24 C23 -0.7(2)
C15 C20 C19 C18 -0.7(2)
C20 C19 C18 C17 -0.8(2)
C19 C18 C17 C16 1.1(2)
C15 C16 C17 C18 0.1(2)
C2 C3 C4 C5 -0.6(2)
C25 C24 C23 C22 0.1(2)
C21 C22 C23 C24 0.7(2)
C3 C4 C5 C6 0.1(3)
C7 C6 C5 C4 0.4(2)
C12 C11 C10 C9 -0.9(2)
C8 C9 C10 C11 -1.4(2)
C10 C11 C12 C13 1.8(2)
C8 C13 C12 C11 -0.5(2)
C12 C13 C8 C9 -1.7(2)
C12 C13 C8 S 175.74(11)
C10 C9 C8 C13 2.7(2)
C10 C9 C8 S -174.73(10)
O2 S C8 C13 159.69(10)
C1 S C8 C13 -90.26(11)
O2 S C8 C9 -22.80(12)
C1 S C8 C9 87.25(11)
